data_1502494
loop_
_publ_author_name
'Liu, Hui'
'Chen, Chen'
'Wang, Limin'
'Tong, Xiaofeng'

_publ_section_title
;
 Pd(0)-catalyzed iodoalkynation of norbornene scaffolds: the remarkable
 solvent effect on reaction pathway.
;
_journal_issue 19
_journal_name_full 'Organic letters'
_journal_page_first 5072
_journal_page_last 5075
_journal_paper_doi 10.1021/ol2022388
_journal_volume 13
_journal_year 2011
_chemical_formula_sum 'C15 H15 I'
_chemical_formula_weight 322.17
_chemical_name_systematic
; 
 ? 
;
_space_group_IT_number 14
_symmetry_cell_setting monoclinic
_symmetry_space_group_name_Hall '-P 2ybc'
_symmetry_space_group_name_H-M 'P 1 21/c 1'
_atom_sites_solution_hydrogens geom
_atom_sites_solution_primary direct
_atom_sites_solution_secondary difmap
_audit_creation_method SHELXL-97
_cell_angle_alpha 90.00
_cell_angle_beta 90.491(2)
_cell_angle_gamma 90.00
_cell_formula_units_Z 8
_cell_length_a 8.0942(10)
_cell_length_b 34.437(4)
_cell_length_c 9.1647(11)
_cell_measurement_reflns_used 8634
_cell_measurement_temperature 133(2)
_cell_measurement_theta_max 30.47
_cell_measurement_theta_min 2.37
_cell_volume 2554.5(5)
_computing_cell_refinement 'Bruker SAINT'
_computing_data_collection 'Bruker APEX2'
_computing_data_reduction 'Bruker SAINT'
_computing_molecular_graphics 'Bruker SHELXTL'
_computing_publication_material 'Bruker SHELXTL'
_computing_structure_refinement 'SHELXL-97 (Sheldrick, 1997)'
_computing_structure_solution 'SHELXS-97 (Sheldrick, 1990)'
_diffrn_ambient_temperature 133(2)
_diffrn_measured_fraction_theta_full 0.977
_diffrn_measured_fraction_theta_max 0.977
_diffrn_measurement_device_type 'Bruker APEX-II CCD'
_diffrn_measurement_method '\f and \w scans'
_diffrn_radiation_monochromator graphite
_diffrn_radiation_source 'fine-focus sealed tube'
_diffrn_radiation_type MoK\a
_diffrn_radiation_wavelength 0.71073
_diffrn_reflns_av_R_equivalents 0.0821
_diffrn_reflns_av_sigmaI/netI 0.0756
_diffrn_reflns_limit_h_max 9
_diffrn_reflns_limit_h_min -9
_diffrn_reflns_limit_k_max 32
_diffrn_reflns_limit_k_min -40
_diffrn_reflns_limit_l_max 10
_diffrn_reflns_limit_l_min -10
_diffrn_reflns_number 15388
_diffrn_reflns_theta_full 25.02
_diffrn_reflns_theta_max 25.02
_diffrn_reflns_theta_min 2.30
_diffrn_standards_number 0
_exptl_absorpt_coefficient_mu 2.478
_exptl_absorpt_correction_T_max 0.9521
_exptl_absorpt_correction_T_min 0.4776
_exptl_absorpt_correction_type multi-scan
_exptl_absorpt_process_details SADABS
_exptl_crystal_colour colourless
_exptl_crystal_density_diffrn 1.675
_exptl_crystal_density_method 'not measured'
_exptl_crystal_description plate
_exptl_crystal_F_000 1264
_exptl_crystal_size_max 0.35
_exptl_crystal_size_mid 0.28
_exptl_crystal_size_min 0.02
_refine_diff_density_max 3.412
_refine_diff_density_min -1.927
_refine_diff_density_rms 0.226
_refine_ls_extinction_method none
_refine_ls_goodness_of_fit_ref 1.241
_refine_ls_hydrogen_treatment constr
_refine_ls_matrix_type full
_refine_ls_number_parameters 289
_refine_ls_number_reflns 4407
_refine_ls_number_restraints 36
_refine_ls_restrained_S_all 1.240
_refine_ls_R_factor_all 0.1035
_refine_ls_R_factor_gt 0.0958
_refine_ls_shift/su_max 0.001
_refine_ls_shift/su_mean 0.000
_refine_ls_structure_factor_coef Fsqd
_refine_ls_weighting_details 'calc w=1/[\s^2^(Fo^2^)+(0.0289P)^2^+88.4222P] where P=(Fo^2^+2Fc^2^)/3'
_refine_ls_weighting_scheme calc
_refine_ls_wR_factor_gt 0.2388
_refine_ls_wR_factor_ref 0.2431
_reflns_number_gt 3800
_reflns_number_total 4407
_reflns_threshold_expression >2sigma(I)
_cod_data_source_file ol2022388_si_001.cif
_cod_data_source_block mo_dm11200_0m
_cod_depositor_comments
;
The following automatic conversions were performed:

'_symmetry_cell_setting' value 'Monoclinic' changed to 'monoclinic'
according to /home/saulius/struct/CIF-dictionaries/cif_core.dic
dictionary named 'cif_core.dic' version 2.4.1 from
2010-06-29.

'_exptl_absorpt_correction_type' value 'MULTI-SCAN'
changed to 'multi-scan' according to
/home/saulius/struct/CIF-dictionaries/cif_core.dic dictionary named
'cif_core.dic' version 2.4.1 from
2010-06-29.

'_refine_ls_hydrogen_treatment' value 'CONSTR' changed
to 'constr' according to
/home/saulius/struct/CIF-dictionaries/cif_core.dic dictionary named
'cif_core.dic' version 2.4.1 from 2010-06-29.

Automatic conversion script
Id: cif_fix_values 1715 2011-07-08 13:25:40Z adriana 
;
_cod_original_sg_symbol_H-M P2(1)/c
_cod_database_code 1502494

loop_
_symmetry_equiv_pos_as_xyz
'x, y, z'
'-x, y+1/2, -z+1/2'
'-x, -y, -z'
'x, -y-1/2, z-1/2'

loop_
_atom_site_label
_atom_site_type_symbol
_atom_site_fract_x
_atom_site_fract_y
_atom_site_fract_z
_atom_site_U_iso_or_equiv
_atom_site_adp_type
_atom_site_occupancy
_atom_site_symmetry_multiplicity
_atom_site_calc_flag
_atom_site_refinement_flags
I1 I 0.37177(10) 0.45633(3) 0.11669(10) 0.0312(3) Uani 1 1 d .
I2 I -0.12437(11) 0.45507(3) 0.68771(11) 0.0314(3) Uani 1 1 d .
C1 C 0.9147(18) 0.4453(4) 0.1638(17) 0.031(3) Uani 1 1 d U
H1A H 0.9290 0.4627 0.0787 0.038 Uiso 1 1 calc R
H1B H 0.9906 0.4537 0.2431 0.038 Uiso 1 1 calc R
C2 C 0.7332(15) 0.4453(4) 0.2157(17) 0.028(3) Uani 1 1 d .
H2 H 0.7010 0.4685 0.2750 0.034 Uiso 1 1 calc R
C3 C 0.6250(16) 0.4379(4) 0.0819(16) 0.027(3) Uani 1 1 d .
H3 H 0.6706 0.4530 -0.0017 0.032 Uiso 1 1 calc R
C4 C 0.6490(17) 0.3931(4) 0.0496(14) 0.023(3) Uani 1 1 d .
H4 H 0.6942 0.3894 -0.0507 0.028 Uiso 1 1 calc R
C5 C 0.7828(16) 0.3828(4) 0.1667(16) 0.025(3) Uani 1 1 d .
H5 H 0.7938 0.3544 0.1876 0.031 Uiso 1 1 calc R
C6 C 0.9452(16) 0.4029(4) 0.1223(16) 0.029(3) Uani 1 1 d .
H6A H 1.0408 0.3921 0.1767 0.035 Uiso 1 1 calc R
H6B H 0.9649 0.4002 0.0163 0.035 Uiso 1 1 calc R
C7 C 0.7273(17) 0.4071(4) 0.2960(15) 0.028(3) Uani 1 1 d U
H7A H 0.6147 0.4004 0.3288 0.033 Uiso 1 1 calc R
H7B H 0.8060 0.4060 0.3792 0.033 Uiso 1 1 calc R
C8 C 0.5030(19) 0.3689(4) 0.0697(15) 0.029(3) Uani 1 1 d .
C9 C 0.3928(17) 0.3474(4) 0.0901(16) 0.026(3) Uani 1 1 d .
C10 C 0.2491(17) 0.3233(4) 0.1271(15) 0.024(3) Uani 1 1 d .
C11 C 0.2203(18) 0.3152(5) 0.2746(17) 0.033(3) Uani 1 1 d .
H11 H 0.2921 0.3253 0.3477 0.040 Uiso 1 1 calc R
C12 C 0.086(2) 0.2922(5) 0.313(2) 0.044(4) Uani 1 1 d .
H12 H 0.0654 0.2866 0.4130 0.053 Uiso 1 1 calc R
C13 C -0.0171(19) 0.2776(5) 0.204(2) 0.042(4) Uani 1 1 d .
H13 H -0.1077 0.2615 0.2300 0.051 Uiso 1 1 calc R
C14 C 0.0098(18) 0.2861(4) 0.0591(19) 0.035(4) Uani 1 1 d .
H14 H -0.0621 0.2763 -0.0146 0.042 Uiso 1 1 calc R
C15 C 0.1427(19) 0.3090(4) 0.0231(16) 0.032(3) Uani 1 1 d .
H15 H 0.1612 0.3150 -0.0765 0.038 Uiso 1 1 calc R
C16 C 0.4151(17) 0.4458(4) 0.6218(16) 0.028(3) Uani 1 1 d U
H16A H 0.4338 0.4634 0.7059 0.034 Uiso 1 1 calc R
H16B H 0.4857 0.4542 0.5399 0.034 Uiso 1 1 calc R
C17 C 0.2331(17) 0.4452(4) 0.5767(16) 0.028(3) Uani 1 1 d U
H17 H 0.1963 0.4684 0.5192 0.034 Uiso 1 1 calc R
C18 C 0.1305(15) 0.4372(4) 0.7140(15) 0.024(3) Uani 1 1 d .
H18 H 0.1801 0.4520 0.7973 0.029 Uiso 1 1 calc R
C19 C 0.1566(16) 0.3928(4) 0.7432(15) 0.026(3) Uani 1 1 d .
H19 H 0.2053 0.3887 0.8426 0.031 Uiso 1 1 calc R
C20 C 0.2874(16) 0.3829(4) 0.6227(15) 0.023(3) Uani 1 1 d .
H20 H 0.2986 0.3545 0.6015 0.028 Uiso 1 1 calc R
C21 C 0.4499(17) 0.4030(4) 0.6639(16) 0.028(3) Uani 1 1 d U
H21A H 0.5434 0.3924 0.6077 0.034 Uiso 1 1 calc R
H21B H 0.4741 0.4005 0.7695 0.034 Uiso 1 1 calc R
C22 C 0.2208(16) 0.4069(4) 0.4948(15) 0.024(3) Uani 1 1 d U
H22A H 0.2929 0.4059 0.4082 0.029 Uiso 1 1 calc R
H22B H 0.1059 0.4000 0.4675 0.029 Uiso 1 1 calc R
C23 C 0.0119(19) 0.3685(4) 0.7230(15) 0.031(3) Uani 1 1 d .
C24 C -0.1023(17) 0.3474(4) 0.7029(16) 0.026(3) Uani 1 1 d .
C25 C -0.2477(17) 0.3234(4) 0.6699(16) 0.027(3) Uani 1 1 d .
C26 C -0.351(2) 0.3099(4) 0.7754(17) 0.037(4) Uani 1 1 d .
H26 H -0.3287 0.3160 0.8747 0.045 Uiso 1 1 calc R
C27 C -0.487(2) 0.2874(5) 0.740(2) 0.044(4) Uani 1 1 d .
H27 H -0.5594 0.2786 0.8148 0.053 Uiso 1 1 calc R
C28 C -0.518(2) 0.2779(5) 0.597(2) 0.044(4) Uani 1 1 d .
H28 H -0.6090 0.2615 0.5737 0.053 Uiso 1 1 calc R
C29 C -0.418(2) 0.2917(5) 0.487(2) 0.050(4) Uani 1 1 d .
H29 H -0.4438 0.2860 0.3879 0.060 Uiso 1 1 calc R
C30 C -0.2823(18) 0.3136(5) 0.5221(18) 0.035(4) Uani 1 1 d .
H30 H -0.2107 0.3223 0.4473 0.042 Uiso 1 1 calc R

loop_
_atom_site_aniso_label
_atom_site_aniso_U_11
_atom_site_aniso_U_22
_atom_site_aniso_U_33
_atom_site_aniso_U_23
_atom_site_aniso_U_13
_atom_site_aniso_U_12
I1 0.0175(5) 0.0376(6) 0.0385(6) 0.0082(4) 0.0042(4) 0.0045(4)
I2 0.0168(5) 0.0367(6) 0.0407(6) 0.0026(4) -0.0008(4) 0.0041(4)
C1 0.024(5) 0.035(5) 0.036(5) -0.002(4) 0.000(4) -0.003(4)
C2 0.007(6) 0.035(8) 0.042(8) -0.012(6) 0.001(6) 0.001(5)
C3 0.014(7) 0.031(7) 0.036(8) 0.002(6) 0.002(6) -0.003(5)
C4 0.024(7) 0.030(7) 0.016(6) -0.003(5) -0.001(5) -0.001(5)
C5 0.010(6) 0.028(7) 0.038(8) 0.008(6) -0.003(6) -0.002(5)
C6 0.009(6) 0.046(9) 0.033(8) -0.005(6) -0.009(5) 0.003(6)
C7 0.023(5) 0.036(5) 0.025(5) -0.003(4) -0.006(4) -0.002(4)
C8 0.034(8) 0.030(8) 0.023(7) 0.003(6) -0.008(6) -0.004(6)
C9 0.023(7) 0.025(7) 0.029(7) 0.010(6) 0.001(6) 0.005(6)
C10 0.020(7) 0.024(7) 0.026(7) -0.001(5) 0.004(5) 0.007(5)
C11 0.021(7) 0.044(9) 0.036(9) 0.000(7) 0.004(6) -0.004(6)
C12 0.045(10) 0.049(10) 0.039(9) 0.011(8) 0.007(8) -0.004(8)
C13 0.026(8) 0.041(9) 0.061(12) 0.010(8) 0.017(8) -0.006(7)
C14 0.020(7) 0.030(8) 0.054(10) -0.011(7) -0.006(7) 0.003(6)
C15 0.041(9) 0.032(8) 0.021(7) -0.003(6) 0.005(6) 0.004(6)
C16 0.019(4) 0.031(5) 0.034(5) 0.001(4) 0.000(4) -0.001(4)
C17 0.022(5) 0.032(5) 0.031(5) 0.006(4) 0.002(4) 0.001(4)
C18 0.012(6) 0.035(8) 0.025(7) -0.003(6) -0.005(5) -0.004(5)
C19 0.019(7) 0.035(8) 0.024(7) 0.006(6) 0.006(5) 0.004(5)
C20 0.015(7) 0.030(7) 0.025(7) 0.000(5) 0.000(5) 0.001(5)
C21 0.023(5) 0.032(5) 0.030(5) -0.001(4) 0.001(4) 0.004(4)
C22 0.017(4) 0.032(5) 0.024(5) 0.000(4) -0.003(4) 0.002(4)
C23 0.034(8) 0.037(8) 0.022(7) -0.002(6) 0.004(6) -0.007(7)
C24 0.022(7) 0.029(7) 0.028(7) 0.012(6) 0.005(6) 0.005(6)
C25 0.020(7) 0.025(7) 0.036(8) -0.002(6) -0.006(6) 0.001(5)
C26 0.046(10) 0.037(9) 0.029(8) 0.006(6) -0.003(7) 0.002(7)
C27 0.031(9) 0.036(9) 0.065(12) 0.013(8) 0.014(8) 0.007(7)
C28 0.026(9) 0.043(10) 0.062(12) 0.004(8) -0.006(8) -0.005(7)
C29 0.045(11) 0.055(11) 0.049(11) -0.011(8) -0.010(9) 0.001(8)
C30 0.017(7) 0.048(9) 0.041(9) -0.003(7) 0.012(6) -0.001(6)

loop_
_atom_type_symbol
_atom_type_description
_atom_type_scat_dispersion_real
_atom_type_scat_dispersion_imag
_atom_type_scat_source
C C 0.0033 0.0016 'International Tables Vol C Tables 4.2.6.8 and 6.1.1.4'
H H 0.0000 0.0000 'International Tables Vol C Tables 4.2.6.8 and 6.1.1.4'
I I -0.4742 1.8119 'International Tables Vol C Tables 4.2.6.8 and 6.1.1.4'

loop_
_geom_angle_atom_site_label_1
_geom_angle_atom_site_label_2
_geom_angle_atom_site_label_3
_geom_angle
C6 C1 C2 103.4(11)
C6 C1 H1A 111.1
C2 C1 H1A 111.1
C6 C1 H1B 111.1
C2 C1 H1B 111.1
H1A C1 H1B 109.0
C7 C2 C3 103.0(11)
C7 C2 C1 100.6(11)
C3 C2 C1 107.1(12)
C7 C2 H2 114.9
C3 C2 H2 114.9
C1 C2 H2 114.9
C2 C3 C4 104.1(11)
C2 C3 I1 111.7(9)
C4 C3 I1 115.5(8)
C2 C3 H3 108.4
C4 C3 H3 108.4
I1 C3 H3 108.4
C8 C4 C5 109.9(11)
C8 C4 C3 115.6(12)
C5 C4 C3 100.3(10)
C8 C4 H4 110.2
C5 C4 H4 110.2
C3 C4 H4 110.2
C7 C5 C6 102.4(11)
C7 C5 C4 101.6(10)
C6 C5 C4 107.7(11)
C7 C5 H5 114.5
C6 C5 H5 114.5
C4 C5 H5 114.5
C1 C6 C5 102.9(11)
C1 C6 H6A 111.2
C5 C6 H6A 111.2
C1 C6 H6B 111.2
C5 C6 H6B 111.2
H6A C6 H6B 109.1
C2 C7 C5 95.2(11)
C2 C7 H7A 112.7
C5 C7 H7A 112.7
C2 C7 H7B 112.7
C5 C7 H7B 112.7
H7A C7 H7B 110.2
C9 C8 C4 175.1(15)
C8 C9 C10 174.1(16)
C15 C10 C11 119.4(13)
C15 C10 C9 122.4(13)
C11 C10 C9 118.2(13)
C12 C11 C10 119.7(15)
C12 C11 H11 120.1
C10 C11 H11 120.1
C13 C12 C11 119.1(15)
C13 C12 H12 120.5
C11 C12 H12 120.5
C14 C13 C12 121.1(14)
C14 C13 H13 119.4
C12 C13 H13 119.4
C15 C14 C13 118.8(15)
C15 C14 H14 120.6
C13 C14 H14 120.6
C10 C15 C14 121.8(14)
C10 C15 H15 119.1
C14 C15 H15 119.1
C17 C16 C21 103.1(11)
C17 C16 H16A 111.1
C21 C16 H16A 111.1
C17 C16 H16B 111.1
C21 C16 H16B 111.1
H16A C16 H16B 109.1
C22 C17 C16 101.8(11)
C22 C17 C18 102.3(11)
C16 C17 C18 107.9(11)
C22 C17 H17 114.5
C16 C17 H17 114.5
C18 C17 H17 114.5
C17 C18 C19 104.1(11)
C17 C18 I2 112.2(9)
C19 C18 I2 115.1(8)
C17 C18 H18 108.4
C19 C18 H18 108.4
I2 C18 H18 108.4
C23 C19 C18 115.8(12)
C23 C19 C20 109.4(12)
C18 C19 C20 100.5(10)
C23 C19 H19 110.2
C18 C19 H19 110.2
C20 C19 H19 110.2
C22 C20 C21 103.9(11)
C22 C20 C19 100.7(10)
C21 C20 C19 108.1(11)
C22 C20 H20 114.3
C21 C20 H20 114.3
C19 C20 H20 114.3
C20 C21 C16 102.5(11)
C20 C21 H21A 111.3
C16 C21 H21A 111.3
C20 C21 H21B 111.3
C16 C21 H21B 111.3
H21A C21 H21B 109.2
C17 C22 C20 94.0(11)
C17 C22 H22A 112.9
C20 C22 H22A 112.9
C17 C22 H22B 112.9
C20 C22 H22B 112.9
H22A C22 H22B 110.3
C24 C23 C19 177.1(16)
C23 C24 C25 175.8(15)
C26 C25 C30 118.5(13)
C26 C25 C24 122.7(14)
C30 C25 C24 118.8(13)
C25 C26 C27 121.2(16)
C25 C26 H26 119.4
C27 C26 H26 119.4
C28 C27 C26 119.5(16)
C28 C27 H27 120.3
C26 C27 H27 120.3
C27 C28 C29 121.0(16)
C27 C28 H28 119.5
C29 C28 H28 119.5
C30 C29 C28 119.3(17)
C30 C29 H29 120.3
C28 C29 H29 120.3
C29 C30 C25 120.4(15)
C29 C30 H30 119.8
C25 C30 H30 119.8

loop_
_geom_bond_atom_site_label_1
_geom_bond_atom_site_label_2
_geom_bond_distance
I1 C3 2.171(13)
I2 C18 2.164(13)
C1 C6 1.53(2)
C1 C2 1.548(19)
C1 H1A 0.9900
C1 H1B 0.9900
C2 C7 1.51(2)
C2 C3 1.523(19)
C2 H2 1.0000
C3 C4 1.582(19)
C3 H3 1.0000
C4 C8 1.459(19)
C4 C5 1.560(18)
C4 H4 1.0000
C5 C7 1.52(2)
C5 C6 1.544(18)
C5 H5 1.0000
C6 H6A 0.9900
C6 H6B 0.9900
C7 H7A 0.9900
C7 H7B 0.9900
C8 C9 1.18(2)
C9 C10 1.472(19)
C10 C15 1.37(2)
C10 C11 1.40(2)
C11 C12 1.39(2)
C11 H11 0.9500
C12 C13 1.39(3)
C12 H12 0.9500
C13 C14 1.38(2)
C13 H13 0.9500
C14 C15 1.38(2)
C14 H14 0.9500
C15 H15 0.9500
C16 C17 1.526(19)
C16 C21 1.548(19)
C16 H16A 0.9900
C16 H16B 0.9900
C17 C22 1.521(19)
C17 C18 1.539(19)
C17 H17 1.0000
C18 C19 1.564(19)
C18 H18 1.0000
C19 C23 1.45(2)
C19 C20 1.574(18)
C19 H19 1.0000
C20 C22 1.529(18)
C20 C21 1.531(19)
C20 H20 1.0000
C21 H21A 0.9900
C21 H21B 0.9900
C22 H22A 0.9900
C22 H22B 0.9900
C23 C24 1.19(2)
C24 C25 1.47(2)
C25 C26 1.37(2)
C25 C30 1.42(2)
C26 C27 1.38(2)
C26 H26 0.9500
C27 C28 1.37(3)
C27 H27 0.9500
C28 C29 1.38(3)
C28 H28 0.9500
C29 C30 1.37(2)
C29 H29 0.9500
C30 H30 0.9500
